data_7103275
loop_
_publ_author_name
'Zhang, Jing'
'Khaskin, Eugene'
'Anderson, Nicholas P'
'Zavalij, Peter Y'
'Vedernikov, Andrei N'

_publ_section_title
;
 Catalytic aerobic oxidation of substituted 8-methylquinolines in
 Pd(II)-2,6-pyridinedicarboxylic acid systems.
;
_journal_issue 31
_journal_name_full 'Chemical communications (Cambridge, England)'
_journal_page_first 3625
_journal_page_last 3627
_journal_paper_doi 10.1039/b803156h
_journal_year 2008
_chemical_formula_moiety 'C21 H20 N2 O4 Pd, C H2 Cl2'
_chemical_formula_sum 'C22 H22 Cl2 N2 O4 Pd'
_chemical_formula_weight 555.72
_chemical_name_common Pd-complex
_chemical_name_systematic
;
Pd-complex
;
_space_group_IT_number 2
_symmetry_cell_setting triclinic
_symmetry_space_group_name_Hall '-P 1'
_symmetry_space_group_name_H-M 'P -1'
_atom_sites_solution_hydrogens geom
_atom_sites_solution_primary direct
_atom_sites_solution_secondary difmap
_audit_creation_method 'SHELXL-97 & ZCIF'
_cell_angle_alpha 95.7794(4)
_cell_angle_beta 96.0116(4)
_cell_angle_gamma 100.7455(4)
_cell_formula_units_Z 2
_cell_length_a 9.8530(3)
_cell_length_b 10.5424(3)
_cell_length_c 10.9053(3)
_cell_measurement_reflns_used 13725
_cell_measurement_temperature 150(2)
_cell_measurement_theta_max 30.9
_cell_measurement_theta_min 2.6
_cell_volume 1098.39(5)
_computing_cell_refinement Apex2
_computing_data_collection 'Apex2 (Bruker, 2005)'
_computing_data_reduction Apex2
_computing_molecular_graphics 'XSHEL (Bruker, 2004)'
_computing_publication_material SHELXL-97
_computing_structure_refinement 'SHELXL-97 (Sheldrick, 1997)'
_computing_structure_solution 'SHELXS-97 (Sheldrick, 1990)'
_diffrn_ambient_temperature 150(2)
_diffrn_detector 'CCD area detector'
_diffrn_detector_type 'Bruker Smart Apex II'
_diffrn_measured_fraction_theta_full 0.992
_diffrn_measured_fraction_theta_max 0.992
_diffrn_measurement_details 610,610,610,1200,1200
_diffrn_measurement_device_type 'three-circle diffractometer'
_diffrn_measurement_method '\w and \f scans'
_diffrn_measurement_specimen_support 'glass capillary'
_diffrn_orient_matrix_type standard
_diffrn_orient_matrix_UB_11 -0.0037118
_diffrn_orient_matrix_UB_12 0.0943382
_diffrn_orient_matrix_UB_13 0.0021909
_diffrn_orient_matrix_UB_21 0.0011757
_diffrn_orient_matrix_UB_22 -0.0066522
_diffrn_orient_matrix_UB_23 -0.0919907
_diffrn_orient_matrix_UB_31 -0.1040649
_diffrn_orient_matrix_UB_32 -0.0228229
_diffrn_orient_matrix_UB_33 -0.0128651
_diffrn_radiation_monochromator graphite
_diffrn_radiation_source 'fine-focus sealed tube'
_diffrn_radiation_type MoK\a
_diffrn_radiation_wavelength 0.71073
_diffrn_reflns_av_R_equivalents 0.0209
_diffrn_reflns_av_sigmaI/netI 0.0210
_diffrn_reflns_limit_h_max 13
_diffrn_reflns_limit_h_min -13
_diffrn_reflns_limit_k_max 14
_diffrn_reflns_limit_k_min -14
_diffrn_reflns_limit_l_max 15
_diffrn_reflns_limit_l_min -15
_diffrn_reflns_number 22144
_diffrn_reflns_theta_full 30.00
_diffrn_reflns_theta_max 30.00
_diffrn_reflns_theta_min 1.89
_diffrn_source_current 30
_diffrn_source_voltage 50
_diffrn_standards_decay_% 0
_exptl_absorpt_coefficient_mu 1.120
_exptl_absorpt_correction_T_max 0.919
_exptl_absorpt_correction_T_min 0.814
_exptl_absorpt_correction_type multi-scan
_exptl_absorpt_process_details 'SADABS (Sheldrick, 1996)'
_exptl_crystal_colour colourless
_exptl_crystal_density_diffrn 1.680
_exptl_crystal_density_method 'not measured'
_exptl_crystal_description prism
_exptl_crystal_F_000 560
_exptl_crystal_id 'Vedern/JZhang jz-540a #2 @150K'
_exptl_crystal_size_max 0.185
_exptl_crystal_size_mid 0.075
_exptl_crystal_size_min 0.075
_refine_diff_density_max 0.691
_refine_diff_density_min -0.593
_refine_diff_density_rms 0.073
_refine_ls_extinction_method none
_refine_ls_goodness_of_fit_ref 1.000
_refine_ls_hydrogen_treatment refU
_refine_ls_matrix_type full
_refine_ls_number_parameters 303
_refine_ls_number_reflns 6360
_refine_ls_number_restraints 6
_refine_ls_restrained_S_all 1.000
_refine_ls_R_factor_all 0.0270
_refine_ls_R_factor_gt 0.0240
_refine_ls_shift/su_max 0.001
_refine_ls_shift/su_mean 0.000
_refine_ls_structure_factor_coef Fsqd
_refine_ls_weighting_details 'w=1/[\s^2^(Fo^2^)+(0.01P)^2^+1.462P], P=(max(Fo^2^,0)+2Fc^2^)/3'
_refine_ls_weighting_scheme calc
_refine_ls_wR_factor_gt 0.0514
_refine_ls_wR_factor_ref 0.0523
_reflns_number_gt 5880
_reflns_number_total 6360
_reflns_threshold_expression >2sigma(I)
_cod_data_source_file b803156h.txt
_cod_data_source_block 1596
_cod_depositor_comments
;
The following automatic conversions were performed:
'_symmetry_cell_setting' value 'Triclinic' changed to 'triclinic'
according to '/home/saulius/struct/CIF-dictionaries/cif_core.dic'
dictionary named 'cif_core.dic' version 2.4.1 from 2010-06-29.

Automatic conversion script
Id: cif_fix_enum 1527 2010-12-29 10:47:43Z saulius 
;
_cod_original_sg_symbol_H-M P-1
_cod_database_code 7103275

loop_
_symmetry_equiv_pos_as_xyz
'x, y, z'
'-x, -y, -z'

loop_
_atom_site_label
_atom_site_type_symbol
_atom_site_fract_x
_atom_site_fract_y
_atom_site_fract_z
_atom_site_U_iso_or_equiv
_atom_site_adp_type
_atom_site_occupancy
_atom_site_symmetry_multiplicity
_atom_site_calc_flag
_atom_site_refinement_flags
_atom_site_disorder_assembly
_atom_site_disorder_group
Pd1 Pd 0.248127(13) 0.444647(12) 0.452622(11) 0.01600(4) Uani 1 1 d . . .
N1 N 0.38860(14) 0.36307(13) 0.54569(13) 0.0188(3) Uani 1 1 d . . .
C10 C 0.27885(19) 0.32214(18) 0.30782(16) 0.0235(3) Uani 1 1 d . . .
H10A H 0.1904 0.2613 0.2749 0.034(6) Uiso 1 1 calc R . .
H10B H 0.3103 0.3724 0.2405 0.035(6) Uiso 1 1 calc R . .
C11 C 0.43614(19) 0.39366(18) 0.66515(16) 0.0238(3) Uani 1 1 d . . .
H11 H 0.4002 0.4572 0.7129 0.026(5) Uiso 1 1 calc R . .
C12 C 0.5385(2) 0.33479(19) 0.72353(17) 0.0271(4) Uani 1 1 d . . .
H12 H 0.5703 0.3587 0.8095 0.027(6) Uiso 1 1 calc R . .
C13 C 0.59186(19) 0.24344(18) 0.65657(17) 0.0252(4) Uani 1 1 d . . .
H13 H 0.6599 0.2028 0.6960 0.027(6) Uiso 1 1 calc R . .
C14 C 0.54519(17) 0.20971(16) 0.52813(16) 0.0208(3) Uani 1 1 d . . .
C15 C 0.59381(19) 0.11842(17) 0.44805(18) 0.0251(4) Uani 1 1 d . . .
H15 H 0.6642 0.0754 0.4794 0.027(6) Uiso 1 1 calc R . .
C16 C 0.5392(2) 0.09237(18) 0.32555(18) 0.0266(4) Uani 1 1 d . . .
H16 H 0.5717 0.0304 0.2727 0.028(6) Uiso 1 1 calc R . .
C17 C 0.43550(19) 0.15559(18) 0.27591(17) 0.0250(4) Uani 1 1 d . . .
H17 H 0.3988 0.1351 0.1906 0.031(6) Uiso 1 1 calc R . .
C18 C 0.38688(18) 0.24687(16) 0.34987(16) 0.0204(3) Uani 1 1 d . . .
C19 C 0.44212(17) 0.27237(16) 0.47573(15) 0.0184(3) Uani 1 1 d . . .
O1 O 0.21353(13) 0.56376(12) 0.61164(11) 0.0217(2) Uani 1 1 d . . .
O2 O 0.10053(13) 0.72284(12) 0.66225(11) 0.0215(2) Uani 1 1 d . . .
O3 O 0.00873(13) 0.33520(12) 0.14463(11) 0.0218(2) Uani 1 1 d . . .
H3 H -0.0213 0.3287 0.2135 0.054(8) Uiso 1 1 calc R . .
O4 O 0.15883(14) 0.47812(13) 0.06620(11) 0.0263(3) Uani 1 1 d . . .
N2 N 0.11720(14) 0.55279(13) 0.36700(12) 0.0162(2) Uani 1 1 d . A .
C21 C 0.14017(17) 0.64570(16) 0.58544(15) 0.0182(3) Uani 1 1 d . . .
C22 C 0.09384(16) 0.64997(15) 0.44917(15) 0.0171(3) Uani 1 1 d . . .
C23 C 0.02942(17) 0.74870(16) 0.41382(15) 0.0194(3) Uani 1 1 d . A .
H23 H 0.0126 0.8122 0.4756 0.019(5) Uiso 1 1 calc R . .
C24 C -0.01133(18) 0.75648(16) 0.28868(16) 0.0204(3) Uani 1 1 d . . .
C25 C 0.01091(18) 0.65565(17) 0.20537(15) 0.0214(3) Uani 1 1 d . A .
H25 H -0.0161 0.6546 0.1190 0.025(5) Uiso 1 1 calc R . .
C26 C 0.07189(17) 0.55668(16) 0.24666(15) 0.0182(3) Uani 1 1 d . . .
C27 C 0.08620(18) 0.45138(16) 0.14662(15) 0.0195(3) Uani 1 1 d . A .
C28 C -0.0697(2) 0.87054(18) 0.24455(18) 0.0266(4) Uani 0.820(14) 1 d PD A 1
C29 C -0.1577(5) 0.9221(5) 0.3383(3) 0.0342(8) Uani 0.820(14) 1 d PD A 1
H29A H -0.1856 1.0009 0.3126 0.051 Uiso 0.820(14) 1 calc PR A 1
H29B H -0.1029 0.9425 0.4206 0.051 Uiso 0.820(14) 1 calc PR A 1
H29C H -0.2410 0.8558 0.3416 0.051 Uiso 0.820(14) 1 calc PR A 1
C30 C 0.0548(4) 0.9795(4) 0.2376(8) 0.0745(19) Uani 0.820(14) 1 d PD A 1
H30A H 0.1045 0.9548 0.1685 0.112 Uiso 0.820(14) 1 calc PR A 1
H30B H 0.1178 0.9936 0.3156 0.112 Uiso 0.820(14) 1 calc PR A 1
H30C H 0.0218 1.0597 0.2242 0.112 Uiso 0.820(14) 1 calc PR A 1
C31 C -0.1633(6) 0.8326(6) 0.1203(4) 0.0719(17) Uani 0.820(14) 1 d PD A 1
H31A H -0.1070 0.8473 0.0522 0.108 Uiso 0.820(14) 1 calc PR A 1
H31B H -0.2349 0.8858 0.1164 0.108 Uiso 0.820(14) 1 calc PR A 1
H31C H -0.2079 0.7405 0.1127 0.108 Uiso 0.820(14) 1 calc PR A 1
C28A C -0.0697(2) 0.87054(18) 0.24455(18) 0.0266(4) Uani 0.180(14) 1 d PD A 2
C29A C -0.119(2) 0.9596(16) 0.3409(13) 0.0342(8) Uani 0.180(14) 1 d PD A 2
H29D H -0.1536 0.9097 0.4063 0.051 Uiso 0.180(14) 1 calc PR A 2
H29E H -0.1942 0.9965 0.3013 0.051 Uiso 0.180(14) 1 calc PR A 2
H29F H -0.0414 1.0300 0.3774 0.051 Uiso 0.180(14) 1 calc PR A 2
C30A C 0.047(2) 0.949(2) 0.186(3) 0.0745(19) Uani 0.180(14) 1 d PD A 2
H30D H 0.1364 0.9271 0.2155 0.112 Uiso 0.180(14) 1 calc PR A 2
H30E H 0.0517 1.0423 0.2083 0.112 Uiso 0.180(14) 1 calc PR A 2
H30F H 0.0294 0.9285 0.0949 0.112 Uiso 0.180(14) 1 calc PR A 2
C31A C -0.1943(19) 0.810(2) 0.147(2) 0.0719(17) Uani 0.180(14) 1 d PD A 2
H31D H -0.1801 0.7265 0.1077 0.108 Uiso 0.180(14) 1 calc PR A 2
H31E H -0.2034 0.8687 0.0840 0.108 Uiso 0.180(14) 1 calc PR A 2
H31F H -0.2794 0.7957 0.1874 0.108 Uiso 0.180(14) 1 calc PR A 2
C1 C 0.3252(2) 0.7045(2) 0.9200(2) 0.0343(4) Uani 1 1 d . . .
H1A H 0.3005 0.7094 0.8304 0.049(8) Uiso 1 1 calc R . .
H1B H 0.2472 0.6461 0.9486 0.050(8) Uiso 1 1 calc R . .
Cl1 Cl 0.47693(6) 0.63945(6) 0.94085(5) 0.04269(13) Uani 1 1 d . . .
Cl2 Cl 0.34858(9) 0.86023(7) 1.00256(7) 0.06165(19) Uani 1 1 d . . .

loop_
_atom_site_aniso_label
_atom_site_aniso_U_11
_atom_site_aniso_U_22
_atom_site_aniso_U_33
_atom_site_aniso_U_23
_atom_site_aniso_U_13
_atom_site_aniso_U_12
Pd1 0.01675(6) 0.01678(6) 0.01496(6) 0.00032(4) 0.00242(4) 0.00525(4)
N1 0.0185(7) 0.0185(6) 0.0193(6) 0.0019(5) 0.0021(5) 0.0041(5)
C10 0.0261(9) 0.0267(9) 0.0187(8) -0.0031(6) 0.0002(6) 0.0126(7)
C11 0.0254(9) 0.0255(9) 0.0204(8) 0.0012(6) 0.0013(6) 0.0064(7)
C12 0.0281(9) 0.0321(10) 0.0208(8) 0.0048(7) -0.0015(7) 0.0070(7)
C13 0.0207(8) 0.0275(9) 0.0284(9) 0.0100(7) 0.0002(7) 0.0051(7)
C14 0.0170(8) 0.0196(8) 0.0268(8) 0.0070(6) 0.0037(6) 0.0035(6)
C15 0.0213(8) 0.0227(8) 0.0346(10) 0.0080(7) 0.0074(7) 0.0087(6)
C16 0.0276(9) 0.0225(8) 0.0333(10) 0.0028(7) 0.0110(7) 0.0107(7)
C17 0.0264(9) 0.0254(9) 0.0246(8) 0.0006(7) 0.0060(7) 0.0087(7)
C18 0.0204(8) 0.0199(8) 0.0212(8) 0.0010(6) 0.0036(6) 0.0053(6)
C19 0.0166(7) 0.0173(7) 0.0216(8) 0.0031(6) 0.0039(6) 0.0032(6)
O1 0.0265(6) 0.0235(6) 0.0163(5) 0.0001(4) 0.0022(4) 0.0099(5)
O2 0.0268(6) 0.0205(6) 0.0176(5) -0.0019(4) 0.0058(5) 0.0061(5)
O3 0.0262(6) 0.0222(6) 0.0163(5) -0.0029(4) 0.0035(5) 0.0051(5)
O4 0.0325(7) 0.0287(7) 0.0191(6) 0.0017(5) 0.0085(5) 0.0079(5)
N2 0.0156(6) 0.0165(6) 0.0164(6) -0.0002(5) 0.0030(5) 0.0033(5)
C21 0.0177(7) 0.0178(7) 0.0175(7) -0.0004(6) 0.0035(6) 0.0001(6)
C22 0.0164(7) 0.0169(7) 0.0173(7) -0.0007(6) 0.0030(5) 0.0028(5)
C23 0.0203(8) 0.0175(7) 0.0200(7) -0.0024(6) 0.0024(6) 0.0054(6)
C24 0.0202(8) 0.0189(8) 0.0226(8) 0.0013(6) 0.0014(6) 0.0063(6)
C25 0.0255(8) 0.0218(8) 0.0168(7) 0.0006(6) -0.0007(6) 0.0069(6)
C26 0.0186(7) 0.0186(7) 0.0168(7) -0.0010(6) 0.0023(6) 0.0040(6)
C27 0.0233(8) 0.0217(8) 0.0143(7) -0.0003(6) -0.0001(6) 0.0094(6)
C28 0.0312(10) 0.0227(8) 0.0288(9) 0.0043(7) 0.0023(7) 0.0128(7)
C29 0.042(2) 0.0261(18) 0.0388(12) 0.0037(12) 0.0052(13) 0.0180(15)
C30 0.0532(19) 0.039(2) 0.154(6) 0.051(3) 0.051(3) 0.0245(16)
C31 0.131(4) 0.064(3) 0.0296(19) -0.0093(19) -0.030(2) 0.072(3)
C28A 0.0312(10) 0.0227(8) 0.0288(9) 0.0043(7) 0.0023(7) 0.0128(7)
C29A 0.042(2) 0.0261(18) 0.0388(12) 0.0037(12) 0.0052(13) 0.0180(15)
C30A 0.0532(19) 0.039(2) 0.154(6) 0.051(3) 0.051(3) 0.0245(16)
C31A 0.131(4) 0.064(3) 0.0296(19) -0.0093(19) -0.030(2) 0.072(3)
C1 0.0319(11) 0.0395(11) 0.0306(10) 0.0083(8) 0.0006(8) 0.0043(9)
Cl1 0.0515(3) 0.0547(3) 0.0289(2) 0.0089(2) 0.0077(2) 0.0250(3)
Cl2 0.0823(5) 0.0467(4) 0.0599(4) -0.0020(3) 0.0083(4) 0.0279(4)

loop_
_atom_type_symbol
_atom_type_description
_atom_type_scat_dispersion_real
_atom_type_scat_dispersion_imag
_atom_type_scat_source
C C 0.0033 0.0016 'International Tables Vol C Tables 4.2.6.8 and 6.1.1.4'
H H 0.0000 0.0000 'International Tables Vol C Tables 4.2.6.8 and 6.1.1.4'
N N 0.0061 0.0033 'International Tables Vol C Tables 4.2.6.8 and 6.1.1.4'
O O 0.0106 0.0060 'International Tables Vol C Tables 4.2.6.8 and 6.1.1.4'
Pd Pd -0.9988 1.0072 'International Tables Vol C Tables 4.2.6.8 and 6.1.1.4'
Cl Cl 0.1484 0.1585 'International Tables Vol C Tables 4.2.6.8 and 6.1.1.4'

loop_
_geom_angle_atom_site_label_1
_geom_angle_atom_site_label_2
_geom_angle_atom_site_label_3
_geom_angle
_geom_angle_site_symmetry_1
_geom_angle_site_symmetry_3
_geom_angle_publ_flag
N1 Pd1 C10 82.90(6) . . ?
N1 Pd1 N2 172.51(5) . . ?
C10 Pd1 N2 102.15(6) . . ?
N1 Pd1 O1 94.89(5) . . ?
C10 Pd1 O1 176.45(6) . . ?
N2 Pd1 O1 80.33(5) . . ?
C11 N1 C19 119.12(15) . . ?
C11 N1 Pd1 125.16(12) . . ?
C19 N1 Pd1 115.66(11) . . ?
C18 C10 Pd1 109.59(11) . . ?
C18 C10 H10A 109.8 . . ?
Pd1 C10 H10A 109.8 . . ?
C18 C10 H10B 109.8 . . ?
Pd1 C10 H10B 109.8 . . ?
H10A C10 H10B 108.2 . . ?
N1 C11 C12 121.96(17) . . ?
N1 C11 H11 119.0 . . ?
C12 C11 H11 119.0 . . ?
C13 C12 C11 120.04(17) . . ?
C13 C12 H12 120.0 . . ?
C11 C12 H12 120.0 . . ?
C12 C13 C14 119.63(16) . . ?
C12 C13 H13 120.2 . . ?
C14 C13 H13 120.2 . . ?
C19 C14 C13 117.30(16) . . ?
C19 C14 C15 117.52(16) . . ?
C13 C14 C15 125.18(16) . . ?
C16 C15 C14 119.87(16) . . ?
C16 C15 H15 120.1 . . ?
C14 C15 H15 120.1 . . ?
C15 C16 C17 121.42(16) . . ?
C15 C16 H16 119.3 . . ?
C17 C16 H16 119.3 . . ?
C18 C17 C16 120.72(17) . . ?
C18 C17 H17 119.6 . . ?
C16 C17 H17 119.6 . . ?
C17 C18 C19 117.70(16) . . ?
C17 C18 C10 125.79(16) . . ?
C19 C18 C10 116.50(14) . . ?
N1 C19 C18 115.30(14) . . ?
N1 C19 C14 121.94(15) . . ?
C18 C19 C14 122.75(15) . . ?
C21 O1 Pd1 113.37(10) . . ?
C27 O3 H3 109.5 . . ?
C26 N2 C22 115.93(14) . . ?
C26 N2 Pd1 132.14(11) . . ?
C22 N2 Pd1 110.98(10) . . ?
O2 C21 O1 125.70(15) . . ?
O2 C21 C22 116.97(15) . . ?
O1 C21 C22 117.32(14) . . ?
N2 C22 C23 123.17(15) . . ?
N2 C22 C21 116.96(14) . . ?
C23 C22 C21 119.87(14) . . ?
C22 C23 C24 120.96(15) . . ?
C22 C23 H23 119.5 . . ?
C24 C23 H23 119.5 . . ?
C25 C24 C23 115.48(15) . . ?
C25 C24 C28 121.70(15) . . ?
C23 C24 C28 122.75(15) . . ?
C26 C25 C24 120.95(15) . . ?
C26 C25 H25 119.5 . . ?
C24 C25 H25 119.5 . . ?
N2 C26 C25 123.39(15) . . ?
N2 C26 C27 121.17(14) . . ?
C25 C26 C27 115.43(14) . . ?
O4 C27 O3 122.08(15) . . ?
O4 C27 C26 119.89(16) . . ?
O3 C27 C26 117.77(14) . . ?
C24 C28 C31 112.2(2) . . ?
C24 C28 C30 107.0(2) . . ?
C31 C28 C30 112.0(3) . . ?
C24 C28 C29 110.9(2) . . ?
C31 C28 C29 107.0(2) . . ?
C30 C28 C29 107.6(2) . . ?
C28 C29 H29A 109.5 . . ?
C28 C29 H29B 109.5 . . ?
H29A C29 H29B 109.5 . . ?
C28 C29 H29C 109.5 . . ?
H29A C29 H29C 109.5 . . ?
H29B C29 H29C 109.5 . . ?
C28 C30 H30A 109.5 . . ?
C28 C30 H30B 109.5 . . ?
H30A C30 H30B 109.5 . . ?
C28 C30 H30C 109.5 . . ?
H30A C30 H30C 109.5 . . ?
H30B C30 H30C 109.5 . . ?
C28 C31 H31A 109.5 . . ?
C28 C31 H31B 109.5 . . ?
H31A C31 H31B 109.5 . . ?
C28 C31 H31C 109.5 . . ?
H31A C31 H31C 109.5 . . ?
H31B C31 H31C 109.5 . . ?
H29D C29A H29E 109.5 . . ?
H29D C29A H29F 109.5 . . ?
H29E C29A H29F 109.5 . . ?
H30D C30A H30E 109.5 . . ?
H30D C30A H30F 109.5 . . ?
H30E C30A H30F 109.5 . . ?
H31D C31A H31E 109.5 . . ?
H31D C31A H31F 109.5 . . ?
H31E C31A H31F 109.5 . . ?
Cl2 C1 Cl1 111.39(12) . . ?
Cl2 C1 H1A 109.3 . . ?
Cl1 C1 H1A 109.3 . . ?
Cl2 C1 H1B 109.3 . . ?
Cl1 C1 H1B 109.3 . . ?
H1A C1 H1B 108.0 . . ?

loop_
_geom_bond_atom_site_label_1
_geom_bond_atom_site_label_2
_geom_bond_distance
_geom_bond_site_symmetry_2
_geom_bond_publ_flag
Pd1 N1 2.0027(14) . ?
Pd1 C10 2.0220(16) . ?
Pd1 N2 2.0848(13) . ?
Pd1 O1 2.1319(12) . ?
N1 C11 1.324(2) . ?
N1 C19 1.378(2) . ?
C10 C18 1.503(2) . ?
C10 H10A 0.9900 . ?
C10 H10B 0.9900 . ?
C11 C12 1.409(2) . ?
C11 H11 0.9500 . ?
C12 C13 1.366(3) . ?
C12 H12 0.9500 . ?
C13 C14 1.416(3) . ?
C13 H13 0.9500 . ?
C14 C19 1.414(2) . ?
C14 C15 1.417(2) . ?
C15 C16 1.368(3) . ?
C15 H15 0.9500 . ?
C16 C17 1.411(3) . ?
C16 H16 0.9500 . ?
C17 C18 1.379(2) . ?
C17 H17 0.9500 . ?
C18 C19 1.402(2) . ?
O1 C21 1.261(2) . ?
O2 C21 1.2510(19) . ?
O3 C27 1.314(2) . ?
O3 H3 0.8400 . ?
O4 C27 1.211(2) . ?
N2 C26 1.348(2) . ?
N2 C22 1.361(2) . ?
C21 C22 1.516(2) . ?
C22 C23 1.382(2) . ?
C23 C24 1.397(2) . ?
C23 H23 0.9500 . ?
C24 C25 1.392(2) . ?
C24 C28 1.525(2) . ?
C25 C26 1.387(2) . ?
C25 H25 0.9500 . ?
C26 C27 1.513(2) . ?
C28 C31 1.529(3) . ?
C28 C30 1.530(4) . ?
C28 C29 1.530(3) . ?
C29 H29A 0.9800 . ?
C29 H29B 0.9800 . ?
C29 H29C 0.9800 . ?
C30 H30A 0.9800 . ?
C30 H30B 0.9800 . ?
C30 H30C 0.9800 . ?
C31 H31A 0.9800 . ?
C31 H31B 0.9800 . ?
C31 H31C 0.9800 . ?
C29A H29D 0.9800 . ?
C29A H29E 0.9800 . ?
C29A H29F 0.9800 . ?
C30A H30D 0.9800 . ?
C30A H30E 0.9800 . ?
C30A H30F 0.9800 . ?
C31A H31D 0.9800 . ?
C31A H31E 0.9800 . ?
C31A H31F 0.9800 . ?
C1 Cl2 1.754(2) . ?
C1 Cl1 1.761(2) . ?
C1 H1A 0.9900 . ?
C1 H1B 0.9900 . ?

loop_
_geom_hbond_atom_site_label_D
_geom_hbond_atom_site_label_H
_geom_hbond_atom_site_label_A
_geom_hbond_distance_DH
_geom_hbond_distance_HA
_geom_hbond_distance_DA
_geom_hbond_angle_DHA
_geom_hbond_site_symmetry_A
O3 H3 O2 0.84 1.72 2.5412(17) 165.9 2_566

loop_
_geom_torsion_atom_site_label_1
_geom_torsion_atom_site_label_2
_geom_torsion_atom_site_label_3
_geom_torsion_atom_site_label_4
_geom_torsion
_geom_torsion_site_symmetry_1
_geom_torsion_site_symmetry_2
_geom_torsion_site_symmetry_3
_geom_torsion_site_symmetry_4
_geom_torsion_publ_flag
C10 Pd1 N1 C11 179.18(16) . . . . ?
O1 Pd1 N1 C11 -3.61(15) . . . . ?
C10 Pd1 N1 C19 2.10(12) . . . . ?
O1 Pd1 N1 C19 179.31(11) . . . . ?
N1 Pd1 C10 C18 -1.58(12) . . . . ?
N2 Pd1 C10 C18 172.81(12) . . . . ?
C19 N1 C11 C12 -1.0(3) . . . . ?
Pd1 N1 C11 C12 -177.97(13) . . . . ?
N1 C11 C12 C13 0.2(3) . . . . ?
C11 C12 C13 C14 0.8(3) . . . . ?
C12 C13 C14 C19 -1.0(3) . . . . ?
C12 C13 C14 C15 178.87(17) . . . . ?
C19 C14 C15 C16 -1.1(3) . . . . ?
C13 C14 C15 C16 179.02(17) . . . . ?
C14 C15 C16 C17 0.6(3) . . . . ?
C15 C16 C17 C18 0.6(3) . . . . ?
C16 C17 C18 C19 -1.2(3) . . . . ?
C16 C17 C18 C10 178.99(17) . . . . ?
Pd1 C10 C18 C17 -179.17(15) . . . . ?
Pd1 C10 C18 C19 1.0(2) . . . . ?
C11 N1 C19 C18 -179.36(16) . . . . ?
Pd1 N1 C19 C18 -2.09(19) . . . . ?
C11 N1 C19 C14 0.8(2) . . . . ?
Pd1 N1 C19 C14 178.07(12) . . . . ?
C17 C18 C19 N1 -179.18(15) . . . . ?
C10 C18 C19 N1 0.7(2) . . . . ?
C17 C18 C19 C14 0.7(3) . . . . ?
C10 C18 C19 C14 -179.49(16) . . . . ?
C13 C14 C19 N1 0.2(2) . . . . ?
C15 C14 C19 N1 -179.69(15) . . . . ?
C13 C14 C19 C18 -179.65(16) . . . . ?
C15 C14 C19 C18 0.5(2) . . . . ?
N1 Pd1 O1 C21 171.09(12) . . . . ?
N2 Pd1 O1 C21 -3.10(11) . . . . ?
C10 Pd1 N2 C26 -6.58(16) . . . . ?
O1 Pd1 N2 C26 176.01(15) . . . . ?
C10 Pd1 N2 C22 -174.68(11) . . . . ?
O1 Pd1 N2 C22 7.91(10) . . . . ?
Pd1 O1 C21 O2 176.89(13) . . . . ?
Pd1 O1 C21 C22 -2.08(18) . . . . ?
C26 N2 C22 C23 -0.8(2) . . . . ?
Pd1 N2 C22 C23 169.43(13) . . . . ?
C26 N2 C22 C21 178.34(14) . . . . ?
Pd1 N2 C22 C21 -11.45(17) . . . . ?
O2 C21 C22 N2 -169.58(14) . . . . ?
O1 C21 C22 N2 9.5(2) . . . . ?
O2 C21 C22 C23 9.6(2) . . . . ?
O1 C21 C22 C23 -171.36(15) . . . . ?
N2 C22 C23 C24 -2.4(3) . . . . ?
C21 C22 C23 C24 178.52(15) . . . . ?
C22 C23 C24 C25 3.2(2) . . . . ?
C22 C23 C24 C28 -173.88(16) . . . . ?
C23 C24 C25 C26 -1.0(3) . . . . ?
C28 C24 C25 C26 176.05(17) . . . . ?
C22 N2 C26 C25 3.0(2) . . . . ?
Pd1 N2 C26 C25 -164.60(13) . . . . ?
C22 N2 C26 C27 -177.50(14) . . . . ?
Pd1 N2 C26 C27 14.9(2) . . . . ?
C24 C25 C26 N2 -2.2(3) . . . . ?
C24 C25 C26 C27 178.35(16) . . . . ?
N2 C26 C27 O4 -116.37(18) . . . . ?
C25 C26 C27 O4 63.1(2) . . . . ?
N2 C26 C27 O3 69.4(2) . . . . ?
C25 C26 C27 O3 -111.10(18) . . . . ?
C25 C24 C28 C31 28.5(4) . . . . ?
C23 C24 C28 C31 -154.6(3) . . . . ?
C25 C24 C28 C30 -94.8(4) . . . . ?
C23 C24 C28 C30 82.1(4) . . . . ?
C25 C24 C28 C29 148.1(3) . . . . ?
C23 C24 C28 C29 -35.0(3) . . . . ?
